data_4028428
loop_
_publ_author_name
'Phillip L. van der Peet'
'Timothy U. Connell'
'Christian Gunawan'
'Jonathan M. White'
'Paul S. Donnelly'
'Spencer J. Williams'

_publ_section_title
;
 A Click Chemistry Approach to 5,5'-Disubstituted-3,3'-Bisisoxazoles from
 Dichloroglyoxime and Alkynes: Luminescent Organometallic Iridium and
 Rhenium Bisisoxazole Complexes
;
_journal_name_full 'Journal of Organic Chemistry'
_journal_page_first 7298
_journal_page_last 7304
_journal_paper_doi 10.1021/jo4008755
_journal_volume 78
_journal_year 2013
_chemical_formula_sum 'C21 H12 Br N2 O5 Re'
_chemical_formula_weight 638.44
_chemical_name_systematic
;
 ?
;
_space_group_IT_number 14
_symmetry_cell_setting monoclinic
_symmetry_space_group_name_Hall '-P 2ybc'
_symmetry_space_group_name_H-M 'P 1 21/c 1'
_atom_sites_solution_hydrogens geom
_atom_sites_solution_primary direct
_atom_sites_solution_secondary difmap
_audit_creation_method SHELXL-97
_cell_angle_alpha 90.00
_cell_angle_beta 92.155(3)
_cell_angle_gamma 90.00
_cell_formula_units_Z 4
_cell_length_a 21.8354(7)
_cell_length_b 12.8132(4)
_cell_length_c 7.0674(2)
_cell_measurement_reflns_used 3529
_cell_measurement_temperature 130.0(2)
_cell_measurement_theta_max 74.3146
_cell_measurement_theta_min 3.4465
_cell_volume 1975.93(10)
_computing_cell_refinement
;
CrysAlisPro, Agilent Technologies,
Version 1.171.36.20 (release 27-06-2012 CrysAlis171 .NET)
(compiled Jul 11 2012,15:38:31)
;
_computing_data_collection
;
CrysAlisPro, Agilent Technologies,
Version 1.171.36.20 (release 27-06-2012 CrysAlis171 .NET)
(compiled Jul 11 2012,15:38:31)
;
_computing_data_reduction
;
CrysAlisPro, Agilent Technologies,
Version 1.171.36.20 (release 27-06-2012 CrysAlis171 .NET)
(compiled Jul 11 2012,15:38:31)
;
_computing_structure_refinement 'SHELXL-97 (Sheldrick, 1997)'
_diffrn_ambient_temperature 130.2(2)
_diffrn_measured_fraction_theta_full 0.963
_diffrn_measured_fraction_theta_max 0.963
_diffrn_measurement_device_type 'SuperNova, Dual, Cu at zero, Atlas'
_diffrn_measurement_method '\w scans'
_diffrn_radiation_monochromator mirror
_diffrn_radiation_source 'SuperNova (Cu) x-ray Source'
_diffrn_radiation_type 'Cu K\a'
_diffrn_radiation_wavelength 1.5418
_diffrn_reflns_av_R_equivalents 0.0367
_diffrn_reflns_av_sigmaI/netI 0.0409
_diffrn_reflns_limit_h_max 27
_diffrn_reflns_limit_h_min -18
_diffrn_reflns_limit_k_max 15
_diffrn_reflns_limit_k_min -12
_diffrn_reflns_limit_l_max 6
_diffrn_reflns_limit_l_min -8
_diffrn_reflns_number 7192
_diffrn_reflns_theta_full 74.37
_diffrn_reflns_theta_max 74.37
_diffrn_reflns_theta_min 4.00
_exptl_absorpt_coefficient_mu 14.730
_exptl_absorpt_correction_T_max 1.00000
_exptl_absorpt_correction_T_min 0.49910
_exptl_absorpt_correction_type multi-scan
_exptl_absorpt_process_details
;
CrysAlisPro, Agilent Technologies,
Version 1.171.36.20 (release 27-06-2012 CrysAlis171 .NET)
(compiled Jul 11 2012,15:38:31)
empirical absorption correction using spherical harmonics,
 implemented in SCALE3 ABSPACK scaling algorithm.
;
_exptl_crystal_colour orange
_exptl_crystal_density_diffrn 2.146
_exptl_crystal_description rod
_exptl_crystal_F_000 1208
_exptl_crystal_size_max 0.2300
_exptl_crystal_size_mid 0.0737
_exptl_crystal_size_min 0.0329
_refine_diff_density_max 1.692
_refine_diff_density_min -2.522
_refine_diff_density_rms 0.222
_refine_ls_extinction_method none
_refine_ls_goodness_of_fit_ref 1.087
_refine_ls_hydrogen_treatment mixed
_refine_ls_matrix_type full
_refine_ls_number_parameters 308
_refine_ls_number_reflns 3882
_refine_ls_number_restraints 14
_refine_ls_restrained_S_all 1.085
_refine_ls_R_factor_all 0.0470
_refine_ls_R_factor_gt 0.0431
_refine_ls_shift/su_max 0.001
_refine_ls_shift/su_mean 0.000
_refine_ls_structure_factor_coef Fsqd
_refine_ls_weighting_details 'calc w=1/[\s^2^(Fo^2^)+(0.0507P)^2^+25.1477P] where P=(Fo^2^+2Fc^2^)/3'
_refine_ls_weighting_scheme calc
_refine_ls_wR_factor_gt 0.1173
_refine_ls_wR_factor_ref 0.1193
_reflns_number_gt 3586
_reflns_number_total 3882
_reflns_threshold_expression >2sigma(I)
_cod_data_source_file jo4008755_si_005.cif
_cod_data_source_block shelxl
_cod_database_code 4028428

loop_
_symmetry_equiv_pos_as_xyz
'x, y, z'
'-x, y+1/2, -z+1/2'
'-x, -y, -z'
'x, -y-1/2, z-1/2'

loop_
_atom_site_label
_atom_site_type_symbol
_atom_site_fract_x
_atom_site_fract_y
_atom_site_fract_z
_atom_site_U_iso_or_equiv
_atom_site_adp_type
_atom_site_occupancy
_atom_site_symmetry_multiplicity
_atom_site_calc_flag
_atom_site_refinement_flags
_atom_site_disorder_assembly
_atom_site_disorder_group
Re1 Re 0.265796(14) 0.05517(2) 0.19392(5) 0.01932(13) Uani 1 1 d . . .
Br1 Br 0.20613(3) -0.01372(6) 0.48574(11) 0.02308(19) Uani 1 1 d . . .
O1 O 0.1436(2) -0.0262(4) -0.0414(8) 0.0229(11) Uani 1 1 d . . .
O2 O 0.3597(2) -0.1415(4) 0.2423(8) 0.0215(11) Uani 1 1 d . . .
O3 O 0.3673(3) 0.1506(5) 0.4521(9) 0.0327(13) Uani 1 1 d . . .
O4 O 0.3331(3) 0.1299(5) -0.1520(9) 0.0396(15) Uani 1 1 d . . .
O5 O 0.1920(3) 0.2589(5) 0.1928(11) 0.0410(16) Uani 1 1 d . . .
N1 N 0.2018(3) -0.0442(5) 0.0373(9) 0.0205(13) Uani 1 1 d . . .
N2 N 0.3042(3) -0.1011(5) 0.1825(9) 0.0218(13) Uani 1 1 d . . .
C1 C 0.1197(3) -0.1208(6) -0.0942(11) 0.0231(15) Uani 1 1 d . A .
C2 C 0.1603(3) -0.1983(7) -0.0506(12) 0.0255(16) Uani 1 1 d . . .
H2 H 0.1557 -0.2697 -0.0703 0.031 Uiso 1 1 calc R . .
C3 C 0.2106(3) -0.1455(6) 0.0306(11) 0.0236(16) Uani 1 1 d . . .
C4 C 0.2703(3) -0.1777(6) 0.1110(11) 0.0199(14) Uani 1 1 d . . .
C5 C 0.3026(3) -0.2727(6) 0.1245(11) 0.0218(15) Uani 1 1 d . . .
H5 H 0.2891 -0.3387 0.0870 0.026 Uiso 1 1 calc R . .
C6 C 0.3580(3) -0.2459(6) 0.2049(10) 0.0196(14) Uani 1 1 d . . .
C7 C 0.0576(3) -0.1206(7) -0.1791(11) 0.0256(16) Uani 1 1 d D . .
C8 C 0.0327(8) -0.0315(12) -0.257(3) 0.030(5) Uani 0.505(17) 1 d PD A 1
H8 H 0.0548 0.0304 -0.2603 0.036 Uiso 0.505(17) 1 calc PR A 1
C9 C -0.0272(8) -0.0379(12) -0.330(3) 0.027(4) Uani 0.505(17) 1 d PDU A 1
H9 H -0.0445 0.0220 -0.3842 0.032 Uiso 0.505(17) 1 calc PR A 1
C11 C -0.0398(6) -0.2125(12) -0.219(2) 0.033(4) Uani 0.505(17) 1 d PD A 1
H11 H -0.0652 -0.2691 -0.1970 0.039 Uiso 0.505(17) 1 calc PR A 1
C12 C 0.0204(6) -0.2102(11) -0.148(2) 0.030(4) Uani 0.505(17) 1 d PD A 1
H12 H 0.0363 -0.2667 -0.0801 0.036 Uiso 0.505(17) 1 calc PR A 1
C8' C 0.0212(8) -0.0335(13) -0.185(3) 0.029(5) Uani 0.495(17) 1 d PD A 2
H8' H 0.0371 0.0290 -0.1382 0.035 Uiso 0.495(17) 1 calc PR A 2
C9' C -0.0387(8) -0.0346(11) -0.260(3) 0.026(4) Uani 0.495(17) 1 d PDU A 2
H9' H -0.0624 0.0257 -0.2611 0.031 Uiso 0.495(17) 1 calc PR A 2
C11' C -0.0226(6) -0.2143(12) -0.348(2) 0.030(4) Uani 0.495(17) 1 d PD A 2
H11' H -0.0378 -0.2738 -0.4094 0.036 Uiso 0.495(17) 1 calc PR A 2
C12' C 0.0375(6) -0.2126(11) -0.277(2) 0.026(4) Uani 0.495(17) 1 d PD A 2
H12' H 0.0637 -0.2691 -0.2920 0.031 Uiso 0.495(17) 1 calc PR A 2
C10 C -0.0616(4) -0.1245(9) -0.3288(13) 0.039(2) Uani 1 1 d D . .
H10 H -0.1031 -0.1244 -0.3733 0.047 Uiso 1 1 d R A .
C13 C 0.4126(3) -0.3085(6) 0.2471(10) 0.0214(15) Uani 1 1 d . . .
C14 C 0.4110(4) -0.4147(6) 0.2082(12) 0.0243(16) Uani 1 1 d . . .
H14 H 0.3747 -0.4455 0.1632 0.029 Uiso 1 1 calc R . .
C15 C 0.4630(4) -0.4748(7) 0.2358(14) 0.0336(19) Uani 1 1 d . . .
H15 H 0.4621 -0.5455 0.2064 0.040 Uiso 1 1 calc R . .
C16 C 0.5171(4) -0.4290(7) 0.3081(13) 0.0309(18) Uani 1 1 d . . .
H16 H 0.5521 -0.4695 0.3283 0.037 Uiso 1 1 calc R . .
C17 C 0.5186(4) -0.3239(7) 0.3495(12) 0.0307(18) Uani 1 1 d . . .
H17 H 0.5549 -0.2938 0.3967 0.037 Uiso 1 1 calc R . .
C18 C 0.4668(3) -0.2622(6) 0.3216(11) 0.0243(16) Uani 1 1 d . . .
H18 H 0.4678 -0.1915 0.3515 0.029 Uiso 1 1 calc R . .
C19 C 0.3289(3) 0.1163(6) 0.3544(11) 0.0229(15) Uani 1 1 d . . .
C20 C 0.3077(4) 0.1013(6) -0.0266(11) 0.0248(16) Uani 1 1 d . . .
C21 C 0.2189(4) 0.1836(7) 0.1903(12) 0.0292(18) Uani 1 1 d . . .

loop_
_atom_site_aniso_label
_atom_site_aniso_U_11
_atom_site_aniso_U_22
_atom_site_aniso_U_33
_atom_site_aniso_U_23
_atom_site_aniso_U_13
_atom_site_aniso_U_12
Re1 0.02113(19) 0.01188(18) 0.02497(19) 0.00029(12) 0.00120(13) 0.00036(11)
Br1 0.0237(4) 0.0171(4) 0.0286(4) 0.0025(3) 0.0035(3) 0.0031(3)
O1 0.023(3) 0.017(3) 0.028(3) -0.002(2) 0.000(2) 0.005(2)
O2 0.016(2) 0.017(3) 0.032(3) -0.001(2) -0.001(2) 0.005(2)
O3 0.031(3) 0.031(3) 0.036(3) -0.004(3) -0.003(3) -0.011(3)
O4 0.053(4) 0.034(4) 0.033(3) 0.002(3) 0.015(3) -0.004(3)
O5 0.044(4) 0.019(3) 0.060(4) 0.006(3) 0.010(3) 0.011(3)
N1 0.020(3) 0.019(3) 0.022(3) 0.001(3) -0.001(2) 0.002(2)
N2 0.018(3) 0.019(3) 0.029(3) 0.003(3) 0.002(2) 0.005(2)
C1 0.023(4) 0.018(4) 0.028(4) -0.003(3) 0.001(3) 0.000(3)
C2 0.020(3) 0.021(4) 0.035(4) -0.008(3) -0.002(3) 0.002(3)
C3 0.021(3) 0.022(4) 0.027(4) -0.007(3) -0.002(3) 0.004(3)
C4 0.019(3) 0.013(3) 0.028(4) -0.003(3) 0.001(3) 0.002(3)
C5 0.020(3) 0.016(3) 0.030(4) -0.005(3) 0.001(3) 0.000(3)
C6 0.023(3) 0.015(3) 0.021(3) -0.001(3) 0.004(3) -0.001(3)
C7 0.021(4) 0.027(4) 0.028(4) -0.004(3) -0.002(3) 0.003(3)
C8 0.022(9) 0.030(10) 0.036(13) 0.018(9) -0.007(9) -0.001(7)
C9 0.028(8) 0.035(6) 0.018(10) -0.005(7) -0.001(7) 0.021(6)
C11 0.020(8) 0.036(10) 0.042(11) -0.004(8) 0.003(7) 0.003(7)
C12 0.030(8) 0.026(9) 0.034(10) 0.009(7) -0.002(7) 0.006(7)
C8' 0.029(11) 0.027(10) 0.032(12) 0.008(8) 0.004(9) -0.002(8)
C9' 0.025(8) 0.035(6) 0.018(10) -0.005(7) -0.002(7) 0.022(6)
C11' 0.021(8) 0.032(9) 0.037(10) -0.006(8) 0.011(7) -0.005(7)
C12' 0.017(7) 0.034(9) 0.027(9) 0.008(7) -0.002(6) 0.000(6)
C10 0.022(4) 0.050(6) 0.044(5) 0.012(5) -0.008(4) 0.003(4)
C13 0.020(3) 0.022(4) 0.022(3) 0.001(3) 0.004(3) 0.004(3)
C14 0.022(4) 0.018(4) 0.033(4) -0.001(3) 0.000(3) 0.000(3)
C15 0.032(4) 0.023(4) 0.046(5) -0.005(4) 0.001(4) 0.003(4)
C16 0.022(4) 0.029(4) 0.042(5) 0.004(4) 0.001(3) 0.010(3)
C17 0.022(4) 0.034(5) 0.036(4) -0.003(4) 0.002(3) 0.001(3)
C18 0.023(4) 0.023(4) 0.028(4) -0.003(3) 0.006(3) -0.002(3)
C19 0.027(4) 0.014(3) 0.028(4) 0.003(3) 0.010(3) 0.000(3)
C20 0.034(4) 0.020(4) 0.021(4) 0.007(3) 0.002(3) 0.001(3)
C21 0.025(4) 0.028(4) 0.035(4) 0.000(4) 0.003(3) -0.005(3)

loop_
_atom_type_symbol
_atom_type_description
_atom_type_scat_dispersion_real
_atom_type_scat_dispersion_imag
_atom_type_scat_source
C C 0.0181 0.0091 'International Tables Vol C Tables 4.2.6.8 and 6.1.1.4'
H H 0.0000 0.0000 'International Tables Vol C Tables 4.2.6.8 and 6.1.1.4'
Br Br -0.6763 1.2805 'International Tables Vol C Tables 4.2.6.8 and 6.1.1.4'
N N 0.0311 0.0180 'International Tables Vol C Tables 4.2.6.8 and 6.1.1.4'
O O 0.0492 0.0322 'International Tables Vol C Tables 4.2.6.8 and 6.1.1.4'
Re Re -5.2083 5.8923 'International Tables Vol C Tables 4.2.6.8 and 6.1.1.4'

loop_
_geom_angle_atom_site_label_1
_geom_angle_atom_site_label_2
_geom_angle_atom_site_label_3
_geom_angle
C19 Re1 C20 90.0(3)
C19 Re1 C21 91.7(3)
C20 Re1 C21 89.8(3)
C19 Re1 N1 168.0(3)
C20 Re1 N1 94.8(3)
C21 Re1 N1 99.3(3)
C19 Re1 N2 97.4(3)
C20 Re1 N2 93.3(3)
C21 Re1 N2 170.5(3)
N1 Re1 N2 71.4(2)
C19 Re1 Br1 92.3(2)
C20 Re1 Br1 177.6(2)
C21 Re1 Br1 91.0(2)
N1 Re1 Br1 82.78(17)
N2 Re1 Br1 85.60(17)
C1 O1 N1 107.3(6)
C6 O2 N2 107.1(5)
C3 N1 O1 106.4(6)
C3 N1 Re1 120.5(5)
O1 N1 Re1 132.2(5)
C4 N2 O2 108.3(6)
C4 N2 Re1 119.2(5)
O2 N2 Re1 132.4(5)
C2 C1 O1 110.3(7)
C2 C1 C7 133.0(8)
O1 C1 C7 116.7(7)
C1 C2 C3 103.7(7)
C1 C2 H2 128.2
C3 C2 H2 128.2
N1 C3 C2 112.3(7)
N1 C3 C4 113.2(7)
C2 C3 C4 134.5(7)
N2 C4 C5 110.2(6)
N2 C4 C3 114.8(7)
C5 C4 C3 135.0(7)
C6 C5 C4 104.2(7)
C6 C5 H5 127.9
C4 C5 H5 127.9
C5 C6 O2 110.2(6)
C5 C6 C13 130.8(7)
O2 C6 C13 119.0(6)
C8 C7 C8' 24.1(6)
C8 C7 C12' 112.6(12)
C8' C7 C12' 119.4(11)
C8 C7 C12 120.8(11)
C8' C7 C12 109.1(12)
C12' C7 C12 41.0(7)
C8 C7 C1 121.0(10)
C8' C7 C1 122.9(11)
C12' C7 C1 117.3(8)
C12 C7 C1 117.3(9)
C7 C8 C9 117.0(16)
C7 C8 H8 121.5
C9 C8 H8 121.5
C10 C9 C8 124.4(17)
C10 C9 H9 117.8
C8 C9 H9 117.8
C12 C11 C10 117.9(12)
C12 C11 H11 121.1
C10 C11 H11 121.1
C11 C12 C7 119.8(12)
C11 C12 H12 120.1
C7 C12 H12 120.1
C7 C8' C9' 122.7(17)
C7 C8' H8' 118.7
C9' C8' H8' 118.7
C10 C9' C8' 118.7(16)
C10 C9' H9' 120.7
C8' C9' H9' 120.7
C12' C11' C10 120.4(13)
C12' C11' H11' 119.8
C10 C11' H11' 119.8
C11' C12' C7 117.2(12)
C11' C12' H12' 121.4
C7 C12' H12' 121.4
C9' C10 C9 24.6(6)
C9' C10 C11 111.4(12)
C9 C10 C11 118.6(12)
C9' C10 C11' 120.5(11)
C9 C10 C11' 109.1(12)
C11 C10 C11' 40.7(8)
C9' C10 H10 117.3
C9 C10 H10 121.7
C11 C10 H10 118.2
C11' C10 H10 122.0
C14 C13 C18 120.1(7)
C14 C13 C6 119.0(7)
C18 C13 C6 120.9(7)
C15 C14 C13 120.3(8)
C15 C14 H14 119.8
C13 C14 H14 119.8
C14 C15 C16 119.8(8)
C14 C15 H15 120.1
C16 C15 H15 120.1
C17 C16 C15 120.0(8)
C17 C16 H16 120.0
C15 C16 H16 120.0
C16 C17 C18 120.9(8)
C16 C17 H17 119.6
C18 C17 H17 119.6
C17 C18 C13 118.8(8)
C17 C18 H18 120.6
C13 C18 H18 120.6
O3 C19 Re1 178.3(7)
O4 C20 Re1 178.1(8)
O5 C21 Re1 178.3(9)

loop_
_geom_bond_atom_site_label_1
_geom_bond_atom_site_label_2
_geom_bond_distance
Re1 C19 1.919(8)
Re1 C20 1.930(8)
Re1 C21 1.938(9)
Re1 N1 2.164(6)
Re1 N2 2.174(6)
Re1 Br1 2.6330(8)
O1 C1 1.367(9)
O1 N1 1.387(8)
O2 C6 1.364(9)
O2 N2 1.370(8)
O3 C19 1.153(10)
O4 C20 1.124(10)
O5 C21 1.130(11)
N1 C3 1.314(10)
N2 C4 1.318(10)
C1 C2 1.359(11)
C1 C7 1.463(10)
C2 C3 1.395(11)
C2 H2 0.9300
C3 C4 1.462(10)
C4 C5 1.408(10)
C5 C6 1.363(10)
C5 H5 0.9300
C6 C13 1.457(10)
C7 C8 1.370(14)
C7 C8' 1.370(14)
C7 C12' 1.427(14)
C7 C12 1.428(14)
C8 C9 1.390(14)
C8 H8 0.9300
C9 C10 1.340(16)
C9 H9 0.9300
C11 C12 1.390(15)
C11 C10 1.439(16)
C11 H11 0.9300
C12 H12 0.9300
C8' C9' 1.390(14)
C8' H8' 0.9300
C9' C10 1.340(16)
C9' H9' 0.9300
C11' C12' 1.390(15)
C11' C10 1.442(16)
C11' H11' 0.9300
C12' H12' 0.9300
C10 H10 0.9481
C13 C14 1.388(11)
C13 C18 1.409(11)
C14 C15 1.379(12)
C14 H14 0.9300
C15 C16 1.399(12)
C15 H15 0.9300
C16 C17 1.379(13)
C16 H16 0.9300
C17 C18 1.389(11)
C17 H17 0.9300
C18 H18 0.9300

loop_
_geom_torsion_atom_site_label_1
_geom_torsion_atom_site_label_2
_geom_torsion_atom_site_label_3
_geom_torsion_atom_site_label_4
_geom_torsion
C1 O1 N1 C3 -0.3(8)
C1 O1 N1 Re1 -169.2(5)
C19 Re1 N1 C3 -12.9(17)
C20 Re1 N1 C3 100.5(7)
C21 Re1 N1 C3 -169.0(6)
N2 Re1 N1 C3 8.7(6)
Br1 Re1 N1 C3 -79.1(6)
C19 Re1 N1 O1 154.8(12)
C20 Re1 N1 O1 -91.8(6)
C21 Re1 N1 O1 -1.3(7)
N2 Re1 N1 O1 176.3(7)
Br1 Re1 N1 O1 88.6(6)
C6 O2 N2 C4 -0.2(8)
C6 O2 N2 Re1 177.8(5)
C19 Re1 N2 C4 168.5(6)
C20 Re1 N2 C4 -101.1(6)
C21 Re1 N2 C4 7(2)
N1 Re1 N2 C4 -7.1(6)
Br1 Re1 N2 C4 76.7(6)
C19 Re1 N2 O2 -9.4(7)
C20 Re1 N2 O2 81.1(7)
C21 Re1 N2 O2 -170.6(16)
N1 Re1 N2 O2 175.1(7)
Br1 Re1 N2 O2 -101.1(6)
N1 O1 C1 C2 0.4(8)
N1 O1 C1 C7 179.2(6)
O1 C1 C2 C3 -0.4(9)
C7 C1 C2 C3 -178.8(9)
O1 N1 C3 C2 0.0(9)
Re1 N1 C3 C2 170.5(5)
O1 N1 C3 C4 -179.4(6)
Re1 N1 C3 C4 -8.9(9)
C1 C2 C3 N1 0.2(10)
C1 C2 C3 C4 179.5(9)
O2 N2 C4 C5 0.9(9)
Re1 N2 C4 C5 -177.4(5)
O2 N2 C4 C3 -176.6(6)
Re1 N2 C4 C3 5.1(9)
N1 C3 C4 N2 2.3(10)
C2 C3 C4 N2 -177.0(9)
N1 C3 C4 C5 -174.4(9)
C2 C3 C4 C5 6.4(17)
N2 C4 C5 C6 -1.2(9)
C3 C4 C5 C6 175.6(9)
C4 C5 C6 O2 1.1(8)
C4 C5 C6 C13 -176.6(8)
N2 O2 C6 C5 -0.6(8)
N2 O2 C6 C13 177.4(6)
C2 C1 C7 C8 -161.4(15)
O1 C1 C7 C8 20.3(17)
C2 C1 C7 C8' 170.2(15)
O1 C1 C7 C8' -8.2(17)
C2 C1 C7 C12' -16.8(15)
O1 C1 C7 C12' 164.8(9)
C2 C1 C7 C12 29.6(15)
O1 C1 C7 C12 -148.8(10)
C8' C7 C8 C9 -76(3)
C12' C7 C8 C9 35(2)
C12 C7 C8 C9 -10(2)
C1 C7 C8 C9 -178.5(13)
C7 C8 C9 C10 0(3)
C10 C11 C12 C7 2(2)
C8 C7 C12 C11 9(2)
C8' C7 C12 C11 31.9(18)
C12' C7 C12 C11 -81.2(15)
C1 C7 C12 C11 177.6(11)
C8 C7 C8' C9' 90(3)
C12' C7 C8' C9' 10(3)
C12 C7 C8' C9' -34(2)
C1 C7 C8' C9' -177.4(14)
C7 C8' C9' C10 0(3)
C10 C11' C12' C7 2(2)
C8 C7 C12' C11' -36.0(18)
C8' C7 C12' C11' -10(2)
C12 C7 C12' C11' 75.5(14)
C1 C7 C12' C11' 176.6(11)
C8' C9' C10 C9 -76(3)
C8' C9' C10 C11 36(2)
C8' C9' C10 C11' -8(2)
C8 C9 C10 C9' 89(3)
C8 C9 C10 C11 10(2)
C8 C9 C10 C11' -33(2)
C12 C11 C10 C9' -37.1(18)
C12 C11 C10 C9 -11(2)
C12 C11 C10 C11' 75.2(14)
C12' C11' C10 C9' 7(2)
C12' C11' C10 C9 31.1(18)
C12' C11' C10 C11 -80.9(15)
C5 C6 C13 C14 -2.1(13)
O2 C6 C13 C14 -179.6(7)
C5 C6 C13 C18 176.1(8)
O2 C6 C13 C18 -1.4(11)
C18 C13 C14 C15 -2.2(12)
C6 C13 C14 C15 176.0(8)
C13 C14 C15 C16 1.7(14)
C14 C15 C16 C17 -0.8(14)
C15 C16 C17 C18 0.4(14)
C16 C17 C18 C13 -1.0(13)
C14 C13 C18 C17 1.9(12)
C6 C13 C18 C17 -176.4(7)
C20 Re1 C19 O3 -112(24)
C21 Re1 C19 O3 158(24)
N1 Re1 C19 O3 1(24)
N2 Re1 C19 O3 -19(24)
Br1 Re1 C19 O3 67(24)
C19 Re1 C20 O4 -13(25)
C21 Re1 C20 O4 78(25)
N1 Re1 C20 O4 178(100)
N2 Re1 C20 O4 -111(25)
Br1 Re1 C20 O4 -172(20)
C19 Re1 C21 O5 -36(26)
C20 Re1 C21 O5 -126(26)
N1 Re1 C21 O5 139(26)
N2 Re1 C21 O5 126(25)
Br1 Re1 C21 O5 57(26)
